data_9015771
loop_
_publ_author_name
'Zhao, J.'
'Ross, N. L.'
'Angel, R. J.'

_publ_section_title
;
 Tilting and distortion of CaSnO3 perovskite to 7 GPa determined from
 single-crystal X-ray diffraction
 Note: P = 2.61 GPa
;
_journal_name_full 'Physics and Chemistry of Minerals'
_journal_page_first 299
_journal_page_last 305
_journal_paper_doi 10.1007/s00269-004-0391-1
_journal_volume 31
_journal_year 2004
_chemical_compound_source Synthetic
_chemical_formula_sum 'Ca O3 Sn'
_chemical_name_mineral Megawite
_space_group_IT_number 62
_symmetry_space_group_name_Hall '-P 2c 2ab'
_symmetry_space_group_name_H-M 'P b n m'
_cell_angle_alpha 90
_cell_angle_beta 90
_cell_angle_gamma 90
_cell_length_a 5.4824
_cell_length_b 5.6384
_cell_length_c 7.8387
_cell_formula_units_Z 4
_cell_volume 242.310
_database_code_amcsd 0018608
_exptl_crystal_density_diffrn 5.668
_cod_original_formula_sum 'Ca Sn O3'
_cod_database_code 9015771

loop_
_space_group_symop_operation_xyz
x,y,z
x,y,1/2-z
-x,-y,1/2+z
1/2+x,1/2-y,1/2+z
1/2-x,1/2+y,1/2-z
1/2-x,1/2+y,z
1/2+x,1/2-y,-z
-x,-y,-z

loop_
_atom_site_aniso_label
_atom_site_aniso_U_11
_atom_site_aniso_U_22
_atom_site_aniso_U_33
_atom_site_aniso_U_12
_atom_site_aniso_U_13
_atom_site_aniso_U_23
Ca 0.00655 0.00644 0.00707 0.00045 0.00000 0.00000
Sn 0.00362 0.00417 0.00308 0.00005 0.00002 0.00011
O1 0.00944 0.00709 0.00187 0.00047 0.00000 0.00000
O2 0.00761 0.00548 0.00809 -0.00313 0.00022 -0.00157

loop_
_atom_site_label
_atom_site_fract_x
_atom_site_fract_y
_atom_site_fract_z
_atom_site_U_iso_or_equiv
Ca -0.01290 0.05150 0.25000 0.00665
Sn 0.00000 0.50000 0.50000 0.00363
O1 0.10040 0.46330 0.25000 0.00621
O2 0.69770 0.29830 0.05260 0.00722

loop_
_cod_related_entry_id
_cod_related_entry_database
_cod_related_entry_code
1 AMCSD 0018608
